data_7225372
loop_
_publ_author_name
'Delori, Amit'
'Urquhart, Andrew J.'
'Oswald, Iain D. H.'

_publ_section_title
;
 Supramolecular hair dyes: a new application of cocrystallization
;
_journal_issue 28
_journal_name_full CrystEngComm
_journal_page_first 5360
_journal_paper_doi 10.1039/C6CE01001F
_journal_volume 18
_journal_year 2016
_chemical_formula_moiety '2(C10 H5 O3), C6 H10 N2'
_chemical_formula_sum 'C26 H20 N2 O6'
_chemical_formula_weight 456.44
_chemical_name_systematic 1,4-Diaminobenzene+lawsone
_space_group_crystal_system monoclinic
_space_group_IT_number 12
_space_group_name_Hall '-C 2y'
_space_group_name_H-M_alt 'C 1 2/m 1'
_symmetry_space_group_name_Hall '-C 2y'
_symmetry_space_group_name_H-M 'C 1 2/m 1'
_atom_sites_solution_hydrogens geom
_audit_creation_method SHELXL-2013
_audit_update_record
;
2015-11-09 deposited with the CCDC.
2016-05-27 downloaded from the CCDC.
;
_cell_angle_alpha 90
_cell_angle_beta 91.851(13)
_cell_angle_gamma 90
_cell_formula_units_Z 2
_cell_length_a 14.204(3)
_cell_length_b 8.573(2)
_cell_length_c 8.3934(19)
_cell_measurement_reflns_used 4963
_cell_measurement_temperature 123(2)
_cell_measurement_theta_max 28.60
_cell_measurement_theta_min 2.78
_cell_volume 1021.5(4)
_computing_cell_refinement 'Bruker SAINT'
_computing_data_collection 'Bruker APEX2'
_computing_data_reduction 'Bruker SAINT'
_computing_molecular_graphics 'Bruker SHELXTL'
_computing_publication_material 'Bruker SHELXTL'
_computing_structure_refinement 'SHELXL-2013 (Sheldrick, 2013)'
_computing_structure_solution 'SHELXS-97 (Sheldrick 2008)'
_diffrn_ambient_temperature 123(2)
_diffrn_measured_fraction_theta_full 0.984
_diffrn_measured_fraction_theta_max 0.984
_diffrn_measurement_device_type 'Bruker APEX-II CCD'
_diffrn_measurement_method '\f and \w scans'
_diffrn_radiation_type MoK\a
_diffrn_radiation_wavelength 0.71073
_diffrn_reflns_av_R_equivalents 0.0657
_diffrn_reflns_av_unetI/netI 0.0542
_diffrn_reflns_Laue_measured_fraction_full 0.984
_diffrn_reflns_Laue_measured_fraction_max 0.984
_diffrn_reflns_limit_h_max 17
_diffrn_reflns_limit_h_min -13
_diffrn_reflns_limit_k_max 10
_diffrn_reflns_limit_k_min -8
_diffrn_reflns_limit_l_max 9
_diffrn_reflns_limit_l_min -9
_diffrn_reflns_number 4626
_diffrn_reflns_point_group_measured_fraction_full 0.984
_diffrn_reflns_point_group_measured_fraction_max 0.984
_diffrn_reflns_theta_full 25.242
_diffrn_reflns_theta_max 25.326
_diffrn_reflns_theta_min 2.428
_diffrn_source INCOATECImuSMo
_exptl_absorpt_coefficient_mu 0.107
_exptl_absorpt_correction_T_max 0.7458
_exptl_absorpt_correction_T_min 0.5369
_exptl_absorpt_correction_type multi-scan
_exptl_absorpt_process_details '(SADABS; Bruker, 2007)'
_exptl_crystal_colour 'orangeish brown'
_exptl_crystal_density_diffrn 1.484
_exptl_crystal_description Block
_exptl_crystal_F_000 476
_exptl_crystal_size_max 0.20
_exptl_crystal_size_mid 0.15
_exptl_crystal_size_min 0.12
_refine_diff_density_max 0.404
_refine_diff_density_min -0.558
_refine_diff_density_rms 0.099
_refine_ls_extinction_coef 0.011(4)
_refine_ls_extinction_expression Fc^*^=kFc[1+0.001xFc^2^\l^3^/sin(2\q)]^-1/4^
_refine_ls_extinction_method SHELXL
_refine_ls_goodness_of_fit_ref 1.134
_refine_ls_hydrogen_treatment constr
_refine_ls_matrix_type full
_refine_ls_number_parameters 90
_refine_ls_number_reflns 985
_refine_ls_number_restraints 0
_refine_ls_restrained_S_all 1.134
_refine_ls_R_factor_all 0.1261
_refine_ls_R_factor_gt 0.0982
_refine_ls_shift/su_max 0.005
_refine_ls_shift/su_mean 0.000
_refine_ls_structure_factor_coef Fsqd
_refine_ls_weighting_details 'w=1/[\s^2^(Fo^2^)+(0.0726P)^2^+10.3813P] where P=(Fo^2^+2Fc^2^)/3'
_refine_ls_weighting_scheme calc
_refine_ls_wR_factor_gt 0.2413
_refine_ls_wR_factor_ref 0.2574
_reflns_Friedel_coverage 0.000
_reflns_number_gt 737
_reflns_number_total 985
_reflns_threshold_expression 'I > 2\s(I)'
_cod_data_source_file c6ce01001f2.cif
_cod_data_source_block p-Phenylenediamine+lawsone
_cod_depositor_comments
;
The following automatic conversions were performed:

'_exptl_absorpt_correction_type' value 'Multi-scan' changed to
'multi-scan' according to
/usr/data/users/saulius/crontab/automatic-downloads/rss-feeds/RSC/lib/dictionaries/cif_core.dic
dictionary named 'cif_core.dic' version 2.4.2 from 2011-04-26.

Automatic conversion script
Id: cif_fix_values 4268 2015-11-12 08:31:59Z antanas 

 Adding full bibliography for 7225370--7225374.cif.
;
_cod_database_code 7225372
_shelx_space_group_comment
; 
The symmetry employed for this shelxl refinement is uniquely defined 
by the following loop, which should always be used as a source of 
symmetry information in preference to the above space-group names. 
They are only intended as comments. 
;
_shelxl_version_number 2013-3

loop_
_space_group_symop_operation_xyz
'x, y, z'
'-x, y, -z'
'x+1/2, y+1/2, z'
'-x+1/2, y+1/2, -z'
'-x, -y, -z'
'x, -y, z'
'-x+1/2, -y+1/2, -z'
'x+1/2, -y+1/2, z'

loop_
_atom_site_label
_atom_site_type_symbol
_atom_site_fract_x
_atom_site_fract_y
_atom_site_fract_z
_atom_site_U_iso_or_equiv
_atom_site_adp_type
_atom_site_occupancy
_atom_site_site_symmetry_order
_atom_site_calc_flag
_atom_site_refinement_flags_posn
_atom_site_refinement_flags_adp
_atom_site_refinement_flags_occupancy
_atom_site_disorder_assembly
_atom_site_disorder_group
C1 C 0.1892(3) 0.0807(6) 0.2372(6) 0.0288(12) Uani 1 1 d . . . . .
H1 H 0.2084 0.1355 0.1453 0.035 Uiso 0.5 1 calc R U P A 1
C2 C 0.1600(3) 0.1685(6) 0.3777(6) 0.0301(12) Uani 1 1 d . . . . .
C3 C 0.1288(3) 0.0815(6) 0.5210(6) 0.0276(12) Uani 1 1 d . . . . .
C4 C 0.1004(3) 0.1624(7) 0.6541(6) 0.0343(13) Uani 1 1 d . . . . .
H4 H 0.0995 0.2732 0.6535 0.041 Uiso 1 1 calc R U . . .
C5 C 0.0731(4) 0.0813(7) 0.7886(6) 0.0388(14) Uani 1 1 d . . . . .
H5 H 0.0545 0.1367 0.8804 0.047 Uiso 1 1 calc R U . . .
C6 C 0.4092(4) 0.0000 0.9437(8) 0.0236(16) Uani 1 2 d S T P . .
C7 C 0.4280(5) 0.0000 1.1057(8) 0.0241(16) Uani 1 2 d S T P . .
H7 H 0.3775 0.0000 1.1773 0.029 Uiso 1 2 calc R U P . .
C8 C 0.5182(5) 0.0000 1.1632(9) 0.0299(17) Uani 1 2 d S T P . .
H8 H 0.5316 0.0000 1.2749 0.036 Uiso 1 2 calc R U P . .
N1 N 0.3116(4) 0.0000 0.8843(7) 0.0295(15) Uani 1 2 d S T P . .
H1A H 0.2923 -0.0999 0.8669 0.035 Uiso 0.5 1 calc R U P B -1
H1B H 0.3071 0.0544 0.7912 0.035 Uiso 0.5 1 calc R U P B -1
H1C H 0.2746 0.0455 0.9575 0.035 Uiso 0.5 1 calc R U P B -1
O1 O 0.1612(3) 0.3117(4) 0.3806(4) 0.0367(11) Uani 1 1 d . . . . .
O2 O 0.2139(5) 0.1641(8) 0.1164(8) 0.0307(17) Uani 0.5 1 d . . P C 2

loop_
_atom_site_aniso_label
_atom_site_aniso_U_11
_atom_site_aniso_U_22
_atom_site_aniso_U_33
_atom_site_aniso_U_23
_atom_site_aniso_U_13
_atom_site_aniso_U_12
C1 0.019(2) 0.036(3) 0.032(3) 0.002(2) 0.0050(19) -0.002(2)
C2 0.025(2) 0.028(3) 0.038(3) 0.006(2) 0.001(2) 0.002(2)
C3 0.017(2) 0.034(3) 0.032(3) -0.003(2) 0.0051(19) 0.003(2)
C4 0.030(3) 0.036(3) 0.037(3) -0.005(2) 0.006(2) 0.004(2)
C5 0.035(3) 0.048(3) 0.034(3) -0.009(3) 0.011(2) 0.000(3)
C6 0.019(3) 0.019(3) 0.033(4) 0.000 0.006(3) 0.000
C7 0.022(4) 0.023(4) 0.028(4) 0.000 0.012(3) 0.000
C8 0.031(4) 0.030(4) 0.029(4) 0.000 0.007(3) 0.000
N1 0.023(3) 0.032(3) 0.034(4) 0.000 0.008(3) 0.000
O1 0.046(2) 0.021(2) 0.043(2) 0.0019(17) 0.0076(17) 0.0048(18)
O2 0.030(4) 0.027(4) 0.035(4) 0.002(3) 0.010(3) 0.000(3)

loop_
_atom_type_symbol
_atom_type_description
_atom_type_scat_dispersion_real
_atom_type_scat_dispersion_imag
_atom_type_scat_source
C C 0.0033 0.0016 'International Tables Vol C Tables 4.2.6.8 and 6.1.1.4'
H H 0.0000 0.0000 'International Tables Vol C Tables 4.2.6.8 and 6.1.1.4'
N N 0.0061 0.0033 'International Tables Vol C Tables 4.2.6.8 and 6.1.1.4'
O O 0.0106 0.0060 'International Tables Vol C Tables 4.2.6.8 and 6.1.1.4'

loop_
_geom_angle_atom_site_label_1
_geom_angle_atom_site_label_2
_geom_angle_atom_site_label_3
_geom_angle
_geom_angle_site_symmetry_1
_geom_angle_site_symmetry_3
O2 C1 C1 123.4(4) . 6
O2 C1 C2 115.8(5) . .
C1 C1 C2 120.8(3) 6 .
C1 C1 H1 119.6 6 .
C2 C1 H1 119.6 . .
O1 C2 C1 121.6(5) . .
O1 C2 C3 119.1(5) . .
C1 C2 C3 119.3(4) . .
C4 C3 C3 120.0(3) . 6
C4 C3 C2 120.1(5) . .
C3 C3 C2 119.9(3) 6 .
C3 C4 C5 120.0(5) . .
C3 C4 H4 120.0 . .
C5 C4 H4 120.0 . .
C4 C5 C5 120.0(3) . 6
C4 C5 H5 120.0 . .
C5 C5 H5 120.0 6 .
C7 C6 C8 120.9(6) . 5_657
C7 C6 N1 119.3(6) . .
C8 C6 N1 119.7(6) 5_657 .
C8 C7 C6 120.2(6) . .
C8 C7 H7 119.9 . .
C6 C7 H7 119.9 . .
C7 C8 C6 118.9(7) . 5_657
C7 C8 H8 120.6 . .
C6 C8 H8 120.6 5_657 .
C6 N1 H1A 109.5 . .
C6 N1 H1B 109.5 . .
H1A N1 H1B 109.5 . .
C6 N1 H1C 109.5 . .
H1A N1 H1C 109.5 . .
H1B N1 H1C 109.5 . .

loop_
_geom_bond_atom_site_label_1
_geom_bond_atom_site_label_2
_geom_bond_distance
_geom_bond_site_symmetry_2
C1 O2 1.298(8) .
C1 C1 1.384(11) 6
C1 C2 1.469(7) .
C1 H1 0.9500 .
C2 O1 1.229(6) .
C2 C3 1.495(7) .
C3 C4 1.386(7) .
C3 C3 1.397(11) 6
C4 C5 1.391(7) .
C4 H4 0.9500 .
C5 C5 1.394(12) 6
C5 H5 0.9500 .
C6 C7 1.377(10) .
C6 C8 1.388(9) 5_657
C6 N1 1.458(9) .
C7 C8 1.355(10) .
C7 H7 0.9500 .
C8 C6 1.388(9) 5_657
C8 H8 0.9500 .
N1 H1A 0.9100 .
N1 H1B 0.9100 .
N1 H1C 0.9100 .
